data_1553065
loop_
_publ_author_name
'Barnes, Korry L.'
'Chen, Kelly'
'Catalano, Vincent J.'
'Jeffrey, Christopher S.'

_publ_section_title
;
 New building blocks for iminosugars: a concise synthesis of
 polyhydroxylated N-alkoxypiperidines through an intramolecular azepine
 ring contraction
;
_journal_issue 5
_journal_name_full 'Organic Chemistry Frontiers'
_journal_page_first 497
_journal_paper_doi 10.1039/C4QO00330F
_journal_volume 2
_journal_year 2015
_chemical_formula_moiety 'C7 H12 Cl N O2'
_chemical_formula_sum 'C7 H7 Cl N O2'
_chemical_formula_weight 172.59
_chemical_name_systematic
; 
(3RS, 4RS)-N-methoxy-3-chloro-4-hydroxy-2,3,4,7-tetrahydro-1H-azepine  
;
_space_group_crystal_system monoclinic
_space_group_IT_number 15
_space_group_name_Hall '-C 2yc'
_space_group_name_H-M_alt 'C 1 2/c 1'
_atom_sites_solution_hydrogens geom
_atom_sites_solution_primary direct
_audit_creation_date 2013-12-18
_audit_creation_method
; 
Olex2 1.2 
(compiled 2013.12.10 svn.r2850 for OlexSys, GUI svn.r4736) 
;
_audit_update_record
;
2014-10-08 deposited with the CCDC.
2015-03-13 downloaded from the CCDC.
;
_cell_angle_alpha 90
_cell_angle_beta 103.467(2)
_cell_angle_gamma 90
_cell_formula_units_Z 8
_cell_length_a 24.849(3)
_cell_length_b 4.7231(5)
_cell_length_c 14.8643(17)
_cell_measurement_reflns_used 1920
_cell_measurement_temperature 100(2)
_cell_measurement_theta_max 21.57
_cell_measurement_theta_min 2.82
_cell_volume 1696.6(3)
_computing_cell_refinement 'Bruker SAINT'
_computing_data_collection 'Bruker APEX2'
_computing_data_reduction 'Bruker SAINT'
_computing_molecular_graphics 'Olex2 (Dolomanov et al., 2009)'
_computing_publication_material 'Olex2 (Dolomanov et al., 2009)'
_computing_structure_refinement 'ShelXL (Sheldrick, 2008)'
_computing_structure_solution 'ShelXS (Sheldrick, 2008)'
_diffrn_ambient_temperature 100.15
_diffrn_measured_fraction_theta_full 1.000
_diffrn_measured_fraction_theta_max 0.999
_diffrn_measurement_device_type 'Bruker APEX-II CCD'
_diffrn_measurement_method '\f and \w scans'
_diffrn_radiation_type MoK\a
_diffrn_radiation_wavelength 0.71073
_diffrn_reflns_av_R_equivalents 0.0616
_diffrn_reflns_av_unetI/netI 0.0368
_diffrn_reflns_Laue_measured_fraction_full 1.000
_diffrn_reflns_Laue_measured_fraction_max 0.999
_diffrn_reflns_limit_h_max 30
_diffrn_reflns_limit_h_min -30
_diffrn_reflns_limit_k_max 5
_diffrn_reflns_limit_k_min -5
_diffrn_reflns_limit_l_max 18
_diffrn_reflns_limit_l_min -18
_diffrn_reflns_number 12847
_diffrn_reflns_point_group_measured_fraction_full 1.000
_diffrn_reflns_point_group_measured_fraction_max 0.999
_diffrn_reflns_theta_full 25.242
_diffrn_reflns_theta_max 26.426
_diffrn_reflns_theta_min 1.685
_diffrn_standards_number 0
_exptl_absorpt_coefficient_mu 0.400
_exptl_absorpt_correction_T_max 0.7454
_exptl_absorpt_correction_T_min 0.6525
_exptl_absorpt_correction_type multi-scan
_exptl_absorpt_process_details
'SADABS-2012/1 (Bruker,2012) was used for absorption correction. wR2(int) was 0.0697 before and 0.0500 after correction.'
_exptl_crystal_colour Clear
_exptl_crystal_density_diffrn 1.351
_exptl_crystal_description Block
_exptl_crystal_F_000 712
_exptl_crystal_recrystallization_method 'Re-crystallisation from solvent: '
_exptl_crystal_size_max 0.159
_exptl_crystal_size_mid 0.063
_exptl_crystal_size_min 0.057
_refine_diff_density_max 0.894
_refine_diff_density_min -0.478
_refine_diff_density_rms 0.073
_refine_ls_extinction_method none
_refine_ls_goodness_of_fit_ref 1.000
_refine_ls_hydrogen_treatment mixed
_refine_ls_matrix_type full
_refine_ls_number_parameters 106
_refine_ls_number_reflns 1736
_refine_ls_number_restraints 6
_refine_ls_restrained_S_all 0.998
_refine_ls_R_factor_all 0.0797
_refine_ls_R_factor_gt 0.0562
_refine_ls_shift/su_max 0.043
_refine_ls_shift/su_mean 0.005
_refine_ls_structure_factor_coef Fsqd
_refine_ls_weighting_details 'w=1/[\s^2^(Fo^2^)+(0.1475P)^2^] where P=(Fo^2^+2Fc^2^)/3'
_refine_ls_weighting_scheme calc
_refine_ls_wR_factor_gt 0.1727
_refine_ls_wR_factor_ref 0.1969
_reflns_Friedel_coverage 0.000
_reflns_number_gt 1287
_reflns_number_total 1736
_reflns_threshold_expression 'I > 2\s(I)'
_cod_data_source_file c4qo00330f2.cif
_cod_data_source_block klb008_0m
_cod_database_code 1553065
_shelxl_version_number 2013-4
_shelx_space_group_comment
; 
The symmetry employed for this shelxl refinement is uniquely defined 
by the following loop, which should always be used as a source of 
symmetry information in preference to the above space-group names. 
They are only intended as comments. 
;
_shelx_estimated_absorpt_t_max 0.978
_shelx_estimated_absorpt_t_min 0.939
_olex2_refinement_description
; 
1. Fixed Uiso 
 At 1.2 times of: 
  All C(H) groups, All C(H,H) groups 
 At 1.5 times of: 
  All C(H,H,H,H,H,H) groups, All O(H) groups 
2. Uiso/Uaniso restraints and constraints 
O2 \\sim O2A: within 1.7A with sigma of 0.04 and sigma for terminal atoms of 
0.08 
3. Others 
 Sof(H7BD)=Sof(H7BE)=Sof(H7BF)=Sof(O2A)=1-FVAR(1) 
 Sof(H7AA)=Sof(H7AB)=Sof(H7AC)=Sof(O2)=FVAR(1) 
4.a Ternary CH refined with riding coordinates: 
 C2(H2), C3(H3) 
4.b Secondary CH2 refined with riding coordinates: 
 C1(H1A,H1B), C6(H6A,H6B) 
4.c Me refined with riding coordinates: 
 C7(H7AA,H7AB,H7AC), C7(H7BD,H7BE,H7BF) 
4.d Aromatic/amide H refined with riding coordinates: 
 C4(H4), C5(H5) 
4.e Idealised tetrahedral OH refined as rotating group: 
 O1(H1) 
;

loop_
_space_group_symop_operation_xyz
'x, y, z'
'-x, y, -z+1/2'
'x+1/2, y+1/2, z'
'-x+1/2, y+1/2, -z+1/2'
'-x, -y, -z'
'x, -y, z-1/2'
'-x+1/2, -y+1/2, -z'
'x+1/2, -y+1/2, z-1/2'

loop_
_atom_site_label
_atom_site_type_symbol
_atom_site_fract_x
_atom_site_fract_y
_atom_site_fract_z
_atom_site_U_iso_or_equiv
_atom_site_adp_type
_atom_site_occupancy
_atom_site_site_symmetry_order
_atom_site_calc_flag
_atom_site_refinement_flags_posn
_atom_site_refinement_flags_occupancy
_atom_site_disorder_assembly
_atom_site_disorder_group
C1 C 0.08770(12) 0.2535(8) 0.3000(2) 0.0292(8) Uani 1 1 d . . . .
H1A H 0.0545 0.2680 0.2483 0.035 Uiso 1 1 calc R . . .
H1B H 0.0896 0.0576 0.3242 0.035 Uiso 1 1 calc R . . .
C2 C 0.13908(13) 0.3129(7) 0.2639(2) 0.0245(7) Uani 1 1 d . . . .
H2 H 0.1399 0.5176 0.2470 0.029 Uiso 1 1 calc R . . .
C3 C 0.19353(11) 0.2335(6) 0.3300(2) 0.0240(7) Uani 1 1 d . . . .
H3 H 0.1903 0.0377 0.3538 0.029 Uiso 1 1 calc R . . .
C4 C 0.20721(13) 0.4348(7) 0.4106(3) 0.0323(8) Uani 1 1 d . . . .
H4 H 0.2418 0.5296 0.4205 0.039 Uiso 1 1 calc R . . .
C5 C 0.17610(13) 0.4926(8) 0.4687(2) 0.0337(8) Uani 1 1 d . . . .
H5 H 0.1906 0.6197 0.5179 0.040 Uiso 1 1 calc R . . .
C6 C 0.11953(14) 0.3740(9) 0.4634(2) 0.0370(9) Uani 1 1 d . . . .
H6A H 0.1217 0.1653 0.4695 0.044 Uiso 1 1 calc R . . .
H6B H 0.1047 0.4498 0.5149 0.044 Uiso 1 1 calc R . . .
C7 C 0.00389(16) 0.6798(8) 0.3918(3) 0.0422(9) Uani 1 1 d . . . .
H7AA H -0.0116 0.7566 0.3299 0.063 Uiso 0.812(6) 1 calc R P A 1
H7AB H 0.0328 0.8070 0.4255 0.063 Uiso 0.812(6) 1 calc R P A 1
H7AC H -0.0255 0.6627 0.4255 0.063 Uiso 0.812(6) 1 calc R P A 1
H7BD H -0.0243 0.6959 0.3336 0.063 Uiso 0.188(6) 1 calc R P A 2
H7BE H 0.0046 0.8542 0.4277 0.063 Uiso 0.188(6) 1 calc R P A 2
H7BF H -0.0050 0.5191 0.4275 0.063 Uiso 0.188(6) 1 calc R P A 2
N1 N 0.08208(12) 0.4515(9) 0.3737(2) 0.0439(9) Uani 1 1 d . . . .
O1 O 0.23903(9) 0.2427(5) 0.28708(19) 0.0377(7) Uani 1 1 d . . . .
H1 H 0.2420 0.0859 0.2620 0.057 Uiso 1 1 calc GR . . .
O2 O 0.02713(10) 0.4074(6) 0.3837(2) 0.0287(9) Uani 0.812(6) 1 d . P A 1
O2A O 0.0632(5) 0.631(3) 0.3697(8) 0.026(3) Uiso 0.188(6) 1 d . P A 2
Cl1 Cl 0.13106(3) 0.09809(18) 0.16058(5) 0.0327(3) Uani 1 1 d . . . .

loop_
_atom_site_aniso_label
_atom_site_aniso_U_11
_atom_site_aniso_U_22
_atom_site_aniso_U_33
_atom_site_aniso_U_23
_atom_site_aniso_U_13
_atom_site_aniso_U_12
C1 0.0164(14) 0.042(2) 0.0301(16) -0.0044(14) 0.0073(12) 0.0045(14)
C2 0.0307(17) 0.0191(15) 0.0270(15) 0.0020(12) 0.0137(13) 0.0051(12)
C3 0.0173(14) 0.0190(15) 0.0403(17) 0.0018(13) 0.0160(13) 0.0011(12)
C4 0.0175(15) 0.0291(18) 0.048(2) -0.0024(15) 0.0036(14) -0.0003(13)
C5 0.0254(17) 0.0363(19) 0.0361(18) -0.0073(15) 0.0005(14) 0.0019(15)
C6 0.0290(18) 0.056(2) 0.0283(17) -0.0090(15) 0.0111(14) -0.0005(16)
C7 0.043(2) 0.036(2) 0.058(2) 0.0015(17) 0.0332(19) 0.0121(17)
N1 0.0199(15) 0.073(3) 0.0398(17) -0.0163(16) 0.0092(13) 0.0091(15)
O1 0.0276(13) 0.0283(14) 0.0674(18) -0.0043(12) 0.0317(12) -0.0034(10)
O2 0.0163(14) 0.0344(17) 0.0402(17) -0.0025(12) 0.0164(11) -0.0012(11)
Cl1 0.0410(6) 0.0345(5) 0.0279(5) 0.0008(3) 0.0187(4) 0.0052(3)

loop_
_atom_type_symbol
_atom_type_description
_atom_type_scat_dispersion_real
_atom_type_scat_dispersion_imag
_atom_type_scat_source
C C 0.0033 0.0016 'International Tables Vol C Tables 4.2.6.8 and 6.1.1.4'
H H 0.0000 0.0000 'International Tables Vol C Tables 4.2.6.8 and 6.1.1.4'
N N 0.0061 0.0033 'International Tables Vol C Tables 4.2.6.8 and 6.1.1.4'
O O 0.0106 0.0060 'International Tables Vol C Tables 4.2.6.8 and 6.1.1.4'
Cl Cl 0.1484 0.1585 'International Tables Vol C Tables 4.2.6.8 and 6.1.1.4'

loop_
_geom_angle_atom_site_label_1
_geom_angle_atom_site_label_2
_geom_angle_atom_site_label_3
_geom_angle
H1A C1 H1B 107.9
C2 C1 H1A 109.2
C2 C1 H1B 109.2
N1 C1 H1A 109.2
N1 C1 H1B 109.1
N1 C1 C2 112.3(3)
C1 C2 H2 109.5
C1 C2 Cl1 105.1(2)
C3 C2 C1 114.8(3)
C3 C2 H2 109.5
C3 C2 Cl1 108.4(2)
Cl1 C2 H2 109.5
C2 C3 H3 108.9
C4 C3 C2 111.1(2)
C4 C3 H3 108.9
O1 C3 C2 112.5(3)
O1 C3 H3 108.9
O1 C3 C4 106.4(2)
C3 C4 H4 116.7
C5 C4 C3 126.6(3)
C5 C4 H4 116.7
C4 C5 H5 117.4
C4 C5 C6 125.1(3)
C6 C5 H5 117.4
C5 C6 H6A 109.7
C5 C6 H6B 109.7
H6A C6 H6B 108.2
N1 C6 C5 109.8(3)
N1 C6 H6A 109.7
N1 C6 H6B 109.7
H7AA C7 H7AB 109.5
H7AA C7 H7AC 109.5
H7AB C7 H7AC 109.5
H7BD C7 H7BE 109.5
H7BD C7 H7BF 109.5
H7BE C7 H7BF 109.5
O2 C7 H7AA 109.5
O2 C7 H7AB 109.5
O2 C7 H7AC 109.5
O2A C7 H7BD 109.5
O2A C7 H7BE 109.5
O2A C7 H7BF 109.5
C1 N1 C6 111.4(3)
O2 N1 C1 104.2(3)
O2 N1 C6 106.6(3)
O2A N1 C1 130.0(8)
O2A N1 C6 117.8(8)
C3 O1 H1 109.5
C7 O2 N1 107.1(3)
N1 O2A C7 125.0(11)

loop_
_geom_bond_atom_site_label_1
_geom_bond_atom_site_label_2
_geom_bond_distance
C1 H1A 0.9900
C1 H1B 0.9900
C1 C2 1.522(4)
C1 N1 1.471(4)
C2 H2 1.0000
C2 C3 1.523(4)
C2 Cl1 1.812(3)
C3 H3 1.0000
C3 C4 1.505(5)
C3 O1 1.423(3)
C4 H4 0.9500
C4 C5 1.315(5)
C5 H5 0.9500
C5 C6 1.498(5)
C6 H6A 0.9900
C6 H6B 0.9900
C6 N1 1.484(5)
C7 H7AA 0.9800
C7 H7AB 0.9800
C7 H7AC 0.9800
C7 H7BD 0.9800
C7 H7BE 0.9800
C7 H7BF 0.9800
C7 O2 1.426(4)
C7 O2A 1.598(13)
N1 O2 1.423(4)
N1 O2A 0.964(12)
O1 H1 0.8400

loop_
_geom_hbond_atom_site_label_D
_geom_hbond_atom_site_label_H
_geom_hbond_atom_site_label_A
_geom_hbond_distance_DH
_geom_hbond_distance_HA
_geom_hbond_distance_DA
_geom_hbond_angle_DHA
O1 H1 Cl1 0.84 2.82 2.975(3) 92.5

loop_
_geom_torsion_atom_site_label_1
_geom_torsion_atom_site_label_2
_geom_torsion_atom_site_label_3
_geom_torsion_atom_site_label_4
_geom_torsion
C1 C2 C3 C4 -71.9(3)
C1 C2 C3 O1 169.0(3)
C1 N1 O2 C7 -136.7(3)
C1 N1 O2A C7 101.7(11)
C2 C1 N1 C6 -78.1(4)
C2 C1 N1 O2 167.3(3)
C2 C1 N1 O2A 90.8(10)
C2 C3 C4 C5 56.7(4)
C3 C4 C5 C6 -2.2(6)
C4 C5 C6 N1 -59.3(5)
C5 C6 N1 C1 83.6(4)
C5 C6 N1 O2 -163.4(3)
C5 C6 N1 O2A -86.8(9)
C6 N1 O2 C7 105.5(3)
C6 N1 O2A C7 -89.9(11)
N1 C1 C2 C3 72.1(4)
N1 C1 C2 Cl1 -169.0(2)
O1 C3 C4 C5 179.4(3)
O2 C7 O2A N1 -10.4(9)
O2 N1 O2A C7 9.2(8)
O2A C7 O2 N1 6.0(5)
O2A N1 O2 C7 -8.8(8)
Cl1 C2 C3 C4 171.0(2)
Cl1 C2 C3 O1 51.9(3)
